data_2222473
loop_
_publ_author_name
'Yang, Xiao-Hui'
'Zhou, Yong-Hong'
'Song, Xing'

_publ_section_title
;
 2,2-Dibromo-1-(4-hydroxy-3-methoxyphenyl)ethanone
;
_journal_issue 7
_journal_name_full 'Acta Crystallographica Section E'
_journal_page_first o1489
_journal_paper_doi 10.1107/S1600536809020650
_journal_volume 65
_journal_year 2009
_chemical_formula_iupac 'C9 H8 Br2 O3'
_chemical_formula_moiety 'C9 H8 Br2 O3'
_chemical_formula_sum 'C9 H8 Br2 O3'
_chemical_formula_weight 323.97
_chemical_name_systematic ?
_space_group_IT_number 14
_symmetry_cell_setting monoclinic
_symmetry_space_group_name_Hall '-P 2yn'
_symmetry_space_group_name_H-M 'P 1 21/n 1'
_atom_sites_solution_hydrogens geom
_atom_sites_solution_primary direct
_atom_sites_solution_secondary difmap
_audit_creation_method SHELXL-97
_cell_angle_alpha 90
_cell_angle_beta 98.80(3)
_cell_angle_gamma 90
_cell_formula_units_Z 4
_cell_length_a 7.0370(14)
_cell_length_b 10.805(2)
_cell_length_c 13.871(3)
_cell_measurement_reflns_used 25
_cell_measurement_temperature 295(2)
_cell_measurement_theta_max 13
_cell_measurement_theta_min 10
_cell_volume 1042.3(4)
_computing_cell_refinement 'CAD-4 EXPRESS (Enraf--Nonius, 1994)'
_computing_data_collection 'CAD-4 EXPRESS (Enraf--Nonius, 1994)'
_computing_data_reduction 'XCAD4 (Harms & Wocadlo, 1995)'
_computing_molecular_graphics 'SHELXTL (Sheldrick, 2008)'
_computing_publication_material 'SHELXTL (Sheldrick, 2008)'
_computing_structure_refinement 'SHELXL-97 (Sheldrick, 2008)'
_computing_structure_solution 'SHELXS-97 (Sheldrick, 2008)'
_diffrn_ambient_temperature 295(2)
_diffrn_measured_fraction_theta_full 0.999
_diffrn_measured_fraction_theta_max 0.999
_diffrn_measurement_device_type 'Enraf--Nonius CAD-4'
_diffrn_measurement_method \w/2\q
_diffrn_radiation_monochromator graphite
_diffrn_radiation_source 'fine-focus sealed tube'
_diffrn_radiation_type MoK\a
_diffrn_radiation_wavelength 0.71073
_diffrn_reflns_av_R_equivalents 0.041
_diffrn_reflns_av_sigmaI/netI 0.102
_diffrn_reflns_limit_h_max 8
_diffrn_reflns_limit_h_min 0
_diffrn_reflns_limit_k_max 12
_diffrn_reflns_limit_k_min 0
_diffrn_reflns_limit_l_max 16
_diffrn_reflns_limit_l_min -16
_diffrn_reflns_number 2060
_diffrn_reflns_theta_full 25.3
_diffrn_reflns_theta_max 25.3
_diffrn_reflns_theta_min 2.4
_diffrn_standards_decay_% 1
_diffrn_standards_interval_count 200
_diffrn_standards_interval_time 120
_diffrn_standards_number 3
_exptl_absorpt_coefficient_mu 7.755
_exptl_absorpt_correction_T_max 0.698
_exptl_absorpt_correction_T_min 0.511
_exptl_absorpt_correction_type psi-scan
_exptl_absorpt_process_details
;
(North <i>et al.</i>,  1968)
;
_exptl_crystal_colour colourless
_exptl_crystal_density_diffrn 2.065
_exptl_crystal_density_method 'not measured'
_exptl_crystal_description needle
_exptl_crystal_F_000 624
_exptl_crystal_size_max 0.10
_exptl_crystal_size_mid 0.05
_exptl_crystal_size_min 0.05
_refine_diff_density_max 0.56
_refine_diff_density_min -0.65
_refine_ls_extinction_method none
_refine_ls_goodness_of_fit_ref 0.96
_refine_ls_hydrogen_treatment constr
_refine_ls_matrix_type full
_refine_ls_number_parameters 127
_refine_ls_number_reflns 1900
_refine_ls_number_restraints 61
_refine_ls_restrained_S_all 0.95
_refine_ls_R_factor_all 0.151
_refine_ls_R_factor_gt 0.067
_refine_ls_shift/su_max_lt 0.001
_refine_ls_shift/su_mean 0.001
_refine_ls_structure_factor_coef Fsqd
_refine_ls_weighting_details 'calc w=1/[\s^2^(Fo^2^)+(0.0723P)^2^] where P=(Fo^2^+2Fc^2^)/3'
_refine_ls_weighting_scheme calc
_refine_ls_wR_factor_gt 0.128
_refine_ls_wR_factor_ref 0.159
_reflns_number_gt 894
_reflns_number_total 1900
_reflns_threshold_expression I>2\s(I)
_cod_data_source_file tk2463.cif
_cod_data_source_block I
_cod_original_sg_symbol_Hall '-P 2yn '
_cod_original_sg_symbol_H-M 'P 21/n'
_cod_database_code 2222473
_cod_database_fobs_code 2222473

loop_
_symmetry_equiv_pos_as_xyz
'x, y, z'
'-x+1/2, y+1/2, -z+1/2'
'-x, -y, -z'
'x-1/2, -y-1/2, z-1/2'

loop_
_atom_site_type_symbol
_atom_site_label
_atom_site_fract_x
_atom_site_fract_y
_atom_site_fract_z
_atom_site_U_iso_or_equiv
_atom_site_adp_type
_atom_site_calc_flag
_atom_site_refinement_flags
_atom_site_occupancy
_atom_site_disorder_assembly
_atom_site_disorder_group
Br Br1 0.08467(19) 0.97920(12) 0.38634(8) 0.0775(5) Uani d . 1 . .
Br Br2 0.51183(19) 0.91674(13) 0.35768(10) 0.0890(5) Uani d . 1 . .
O O1 0.1990(9) 1.1174(7) -0.1321(4) 0.0521(17) Uani d . 1 . .
O O2 0.2770(9) 0.8866(7) -0.1677(4) 0.062(2) Uani d . 1 . .
H H2A 0.2526 0.9407 -0.2123 0.074 Uiso d R 1 . .
O O3 0.2364(10) 1.1382(6) 0.2363(4) 0.0578(19) Uani d . 1 . .
C C1 0.1731(15) 1.2472(10) -0.1180(7) 0.065(3) Uani d . 1 . .
H H1A 0.1408 1.2869 -0.1802 0.097 Uiso calc R 1 . .
H H1B 0.2900 1.2820 -0.0840 0.097 Uiso calc R 1 . .
H H1C 0.0712 1.2596 -0.0802 0.097 Uiso calc R 1 . .
C C2 0.2291(13) 1.0450(8) -0.0514(6) 0.041(2) Uani d U 1 . .
C C3 0.2247(12) 1.0754(8) 0.0407(5) 0.036(2) Uani d U 1 . .
H H3A 0.2002 1.1572 0.0554 0.043 Uiso calc R 1 . .
C C4 0.2555(12) 0.9894(8) 0.1168(5) 0.0303(19) Uani d U 1 . .
C C5 0.2965(12) 0.8669(8) 0.0924(5) 0.037(2) Uani d U 1 . .
H H5A 0.3198 0.8071 0.1410 0.045 Uiso calc R 1 . .
C C6 0.3021(13) 0.8348(9) -0.0047(6) 0.043(2) Uani d U 1 . .
H H6A 0.3279 0.7536 -0.0208 0.052 Uiso calc R 1 . .
C C7 0.2714(13) 0.9187(9) -0.0728(6) 0.044(2) Uani d U 1 . .
C C8 0.2469(13) 1.0318(9) 0.2175(6) 0.039(2) Uani d U 1 . .
C C9 0.2485(13) 0.9338(9) 0.2920(6) 0.048(2) Uani d U 1 . .
H H9A 0.2046 0.8555 0.2606 0.057 Uiso calc R 1 . .

loop_
_atom_site_aniso_label
_atom_site_aniso_U_11
_atom_site_aniso_U_22
_atom_site_aniso_U_33
_atom_site_aniso_U_12
_atom_site_aniso_U_13
_atom_site_aniso_U_23
Br1 0.0952(10) 0.0694(9) 0.0809(7) 0.0149(8) 0.0546(7) 0.0129(7)
Br2 0.0631(8) 0.0828(11) 0.1166(10) 0.0081(8) -0.0004(7) 0.0338(8)
O1 0.051(4) 0.059(5) 0.046(3) -0.001(4) 0.008(3) 0.009(3)
O2 0.065(5) 0.072(5) 0.055(4) 0.001(4) 0.030(3) -0.003(4)
O3 0.105(6) 0.018(4) 0.058(4) 0.001(4) 0.037(4) -0.001(3)
C1 0.072(8) 0.055(8) 0.068(7) -0.007(7) 0.017(6) 0.020(6)
C2 0.044(5) 0.035(5) 0.045(4) -0.001(4) 0.009(4) 0.003(4)
C3 0.041(5) 0.020(4) 0.048(4) -0.006(4) 0.013(4) 0.000(3)
C4 0.027(4) 0.024(4) 0.040(3) -0.003(4) 0.006(3) 0.000(3)
C5 0.038(5) 0.031(4) 0.041(4) 0.004(4) -0.002(4) 0.001(4)
C6 0.046(5) 0.034(5) 0.052(4) 0.000(4) 0.015(4) -0.005(4)
C7 0.046(5) 0.048(5) 0.045(4) 0.002(5) 0.025(4) -0.005(4)
C8 0.042(5) 0.025(5) 0.053(4) 0.004(4) 0.019(4) 0.001(4)
C9 0.049(5) 0.033(5) 0.064(5) -0.002(5) 0.015(4) 0.004(4)

loop_
_atom_type_symbol
_atom_type_description
_atom_type_scat_dispersion_real
_atom_type_scat_dispersion_imag
_atom_type_scat_source
C C 0.0033 0.0016 'International Tables Vol C Tables 4.2.6.8 and 6.1.1.4'
H H 0.0000 0.0000 'International Tables Vol C Tables 4.2.6.8 and 6.1.1.4'
O O 0.0106 0.0060 'International Tables Vol C Tables 4.2.6.8 and 6.1.1.4'
Br Br -0.2901 2.4595 'International Tables Vol C Tables 4.2.6.8 and 6.1.1.4'

loop_
_geom_angle_atom_site_label_1
_geom_angle_atom_site_label_2
_geom_angle_atom_site_label_3
_geom_angle_site_symmetry_1
_geom_angle_site_symmetry_3
_geom_angle
_geom_angle_publ_flag
C2 O1 C1 . . 117.4(7) ?
C7 O2 H2A . . 119.6 ?
O1 C1 H1A . . 109.5 ?
O1 C1 H1B . . 109.5 ?
H1A C1 H1B . . 109.5 ?
O1 C1 H1C . . 109.5 ?
H1A C1 H1C . . 109.5 ?
H1B C1 H1C . . 109.5 ?
C3 C2 O1 . . 129.0(9) ?
C3 C2 C7 . . 118.0(8) ?
O1 C2 C7 . . 112.9(7) ?
C2 C3 C4 . . 122.7(8) ?
C2 C3 H3A . . 118.7 ?
C4 C3 H3A . . 118.7 ?
C3 C4 C5 . . 117.2(7) ?
C3 C4 C8 . . 118.9(7) ?
C5 C4 C8 . . 123.9(7) ?
C6 C5 C4 . . 120.1(8) ?
C6 C5 H5A . . 119.9 ?
C4 C5 H5A . . 119.9 ?
C7 C6 C5 . . 120.0(9) ?
C7 C6 H6A . . 120.0 ?
C5 C6 H6A . . 120.0 ?
C6 C7 O2 . . 119.7(9) ?
C6 C7 C2 . . 121.9(8) ?
O2 C7 C2 . . 118.4(8) ?
O3 C8 C9 . . 122.4(8) ?
O3 C8 C4 . . 121.4(8) ?
C9 C8 C4 . . 116.2(8) ?
C8 C9 Br1 . . 110.5(6) ?
C8 C9 Br2 . . 107.5(6) ?
Br1 C9 Br2 . . 109.3(4) ?
C8 C9 H9A . . 109.8 ?
Br1 C9 H9A . . 109.8 ?
Br2 C9 H9A . . 109.8 ?

loop_
_geom_bond_atom_site_label_1
_geom_bond_atom_site_label_2
_geom_bond_site_symmetry_2
_geom_bond_distance
_geom_bond_publ_flag
Br1 C9 . 1.935(9) ?
Br2 C9 . 1.945(9) ?
O1 C2 . 1.355(10) ?
O1 C1 . 1.431(12) ?
O2 C7 . 1.369(9) ?
O2 H2A . 0.8500 ?
O3 C8 . 1.184(10) ?
C1 H1A . 0.9600 ?
C1 H1B . 0.9600 ?
C1 H1C . 0.9600 ?
C2 C3 . 1.324(11) ?
C2 C7 . 1.437(12) ?
C3 C4 . 1.398(10) ?
C3 H3A . 0.9300 ?
C4 C5 . 1.407(11) ?
C4 C8 . 1.481(11) ?
C5 C6 . 1.398(11) ?
C5 H5A . 0.9300 ?
C6 C7 . 1.302(11) ?
C6 H6A . 0.9300 ?
C8 C9 . 1.478(12) ?
C9 H9A . 0.9800 ?

loop_
_geom_hbond_atom_site_label_D
_geom_hbond_atom_site_label_H
_geom_hbond_atom_site_label_A
_geom_hbond_site_symmetry_A
_geom_hbond_distance_DH
_geom_hbond_distance_HA
_geom_hbond_distance_DA
_geom_hbond_angle_DHA
O2 H2A O1 . 0.85 2.27 2.617(11) 105
C1 H1A O2 2_554 0.96 2.51 3.398(11) 153
C5 H5A O3 2_545 0.93 2.57 3.460(10) 161
C9 H9A O3 2_545 0.98 2.38 3.222(11) 143

loop_
_geom_torsion_atom_site_label_1
_geom_torsion_atom_site_label_2
_geom_torsion_atom_site_label_3
_geom_torsion_atom_site_label_4
_geom_torsion_site_symmetry_1
_geom_torsion_site_symmetry_2
_geom_torsion_site_symmetry_3
_geom_torsion_site_symmetry_4
_geom_torsion
_geom_torsion_publ_flag
C1 O1 C2 C3 . . . . 5.5(14) ?
C1 O1 C2 C7 . . . . -174.4(8) ?
O1 C2 C3 C4 . . . . 178.7(8) ?
C7 C2 C3 C4 . . . . -1.3(13) ?
C2 C3 C4 C5 . . . . 1.4(13) ?
C2 C3 C4 C8 . . . . -179.7(9) ?
C3 C4 C5 C6 . . . . -1.0(12) ?
C8 C4 C5 C6 . . . . -179.8(8) ?
C4 C5 C6 C7 . . . . 0.7(14) ?
C5 C6 C7 O2 . . . . -179.9(8) ?
C5 C6 C7 C2 . . . . -0.7(14) ?
C3 C2 C7 C6 . . . . 1.0(14) ?
O1 C2 C7 C6 . . . . -179.1(8) ?
C3 C2 C7 O2 . . . . -179.7(9) ?
O1 C2 C7 O2 . . . . 0.2(12) ?
C3 C4 C8 O3 . . . . -8.6(13) ?
C5 C4 C8 O3 . . . . 170.2(9) ?
C3 C4 C8 C9 . . . . 170.2(8) ?
C5 C4 C8 C9 . . . . -10.9(12) ?
O3 C8 C9 Br1 . . . . 35.2(12) ?
C4 C8 C9 Br1 . . . . -143.6(7) ?
O3 C8 C9 Br2 . . . . -84.0(10) ?
C4 C8 C9 Br2 . . . . 97.2(8) ?

loop_
_cod_related_entry_id
_cod_related_entry_database
_cod_related_entry_code
1 ChemSpider 24742523
